data_9011316
loop_
_publ_author_name
'Jia, Z. H.'
'Schaper, A. K.'
'Massa, W.'
'Treutmann, W.'
'Rager, H.'

_publ_section_title
;
 Structure and phase transitions in Ca2CoSi2O7-Ca2ZnSi2O7 solid-solution
 crystals
;
_journal_issue 4
_journal_name_full 'Acta Crystallographica, Section B'
_journal_page_first 547
_journal_page_last 555
_journal_paper_doi 10.1107/S0108768106016612
_journal_volume 62
_journal_year 2006
_chemical_formula_structural Ca2Co.9Zn.1Si2O7
_chemical_formula_sum 'Ca2 Co0.9 O7 Si2 Zn0.1'
_space_group_IT_number 18
_symmetry_space_group_name_Hall 'P 2 2ab'
_symmetry_space_group_name_H-M 'P 21 21 2'
_cell_angle_alpha 90
_cell_angle_beta 90
_cell_angle_gamma 90
_cell_length_a 23.5180
_cell_length_b 23.5180
_cell_length_c 5.0263
_cell_formula_units_Z 18
_cell_volume 2780.028
_database_code_amcsd 0009941
_exptl_crystal_density_diffrn 3.310
_cod_original_formula_sum 'Ca2 (Co.9 Zn.1) Si2 O7'
_cod_database_code 9011316

loop_
_symmetry_equiv_pos_as_xyz
x,y,z
1/2-x,1/2+y,-z
1/2+x,1/2-y,-z
-x,-y,z

loop_
_atom_site_aniso_label
_atom_site_aniso_U_11
_atom_site_aniso_U_22
_atom_site_aniso_U_33
_atom_site_aniso_U_12
_atom_site_aniso_U_13
_atom_site_aniso_U_23
Ca1 0.01390 0.01200 0.01360 0.00060 0.00070 -0.00180
Ca2 0.01210 0.01480 0.01800 0.00070 0.00140 -0.00060
Ca3 0.01410 0.01300 0.01460 -0.00210 0.00060 0.00210
Ca4 0.01380 0.01150 0.01580 -0.00120 0.00020 -0.00020
Ca5 0.01720 0.01050 0.01710 -0.00280 0.00030 -0.00140
Ca6 0.01450 0.01800 0.01510 0.00290 -0.00010 0.00140
Ca7 0.01780 0.01330 0.01770 0.00280 -0.00090 0.00010
Ca8 0.01500 0.01700 0.01380 0.00350 0.00300 -0.00230
Ca9 0.01680 0.01050 0.01830 -0.00250 0.00030 0.00070
Co1 0.01280 0.00890 0.01280 -0.00110 0.00000 0.00000
Zn1 0.01280 0.00890 0.01280 -0.00110 0.00000 0.00000
Co2 0.01140 0.00920 0.01360 0.00070 -0.00100 0.00090
Zn2 0.01140 0.00920 0.01360 0.00070 -0.00100 0.00090
Co3 0.01110 0.00980 0.01420 -0.00050 0.00050 -0.00130
Zn3 0.01110 0.00980 0.01420 -0.00050 0.00050 -0.00130
Co4 0.01140 0.00920 0.01730 0.00070 0.00020 -0.00010
Zn4 0.01140 0.00920 0.01730 0.00070 0.00020 -0.00010
Co5 0.01070 0.00930 0.01780 0.00060 -0.00080 0.00140
Zn5 0.01070 0.00930 0.01780 0.00060 -0.00080 0.00140
Si1 0.01070 0.00970 0.01570 -0.00120 -0.00020 -0.00150
Si2 0.01230 0.01130 0.01350 0.00030 -0.00030 0.00030
Si3 0.00870 0.01220 0.01330 -0.00170 0.00040 -0.00050
Si4 0.01020 0.01280 0.01140 -0.00070 0.00240 0.00050
Si5 0.00800 0.01040 0.01540 -0.00120 -0.00150 -0.00060
Si6 0.00930 0.01400 0.01160 -0.00070 -0.00040 0.00280
Si7 0.01010 0.01130 0.01470 0.00120 -0.00040 0.00140
Si8 0.00870 0.01280 0.01160 0.00070 -0.00100 -0.00060
Si9 0.01010 0.01020 0.01940 -0.00190 -0.00090 0.00060

loop_
_atom_site_label
_atom_site_fract_x
_atom_site_fract_y
_atom_site_fract_z
_atom_site_occupancy
_atom_site_U_iso_or_equiv
Ca1 0.10820 0.05357 0.50060 1.00000 0.01320
Ca2 0.11500 0.39195 0.48880 1.00000 0.01500
Ca3 0.05507 0.22526 0.49830 1.00000 0.01390
Ca4 0.27532 0.11121 0.51110 1.00000 0.01370
Ca5 0.26916 0.45062 0.47570 1.00000 0.01500
Ca6 0.21553 0.26589 0.52050 1.00000 0.01590
Ca7 0.44149 0.05279 0.52210 1.00000 0.01630
Ca8 0.45043 0.39740 0.51320 1.00000 0.01530
Ca9 0.40127 0.21271 0.49510 1.00000 0.01520
Co1 0.00000 0.00000 -0.00590 0.90000 0.01150
Zn1 0.00000 0.00000 -0.00590 0.10000 0.01150
Co2 0.00651 0.33616 0.00690 0.90000 0.01140
Zn2 0.00651 0.33616 0.00690 0.10000 0.01140
Co3 0.16332 0.16158 0.01000 0.90000 0.01170
Zn3 0.16332 0.16158 0.01000 0.10000 0.01170
Co4 0.33358 0.00207 0.01050 0.90000 0.01270
Zn4 0.33358 0.00207 0.01050 0.10000 0.01270
Co5 0.33476 0.33043 0.00490 0.90000 0.01260
Zn5 0.33476 0.33043 0.00490 0.10000 0.01260
Si1 0.04227 0.12069 -0.07250 1.00000 0.01200
Si2 0.04896 0.45591 -0.08220 1.00000 0.01240
Si3 0.12568 0.28568 0.06800 1.00000 0.01140
Si4 0.21245 0.04163 0.07370 1.00000 0.01150
Si5 0.21494 0.38200 0.04540 1.00000 0.01130
Si6 0.28315 0.20981 -0.04270 1.00000 0.01160
Si7 0.38118 0.12307 -0.05310 1.00000 0.01200
Si8 0.38259 0.45151 -0.05190 1.00000 0.01100
Si9 0.45545 0.28014 0.05850 1.00000 0.01320
O1 -0.00770 0.16500 0.82110 1.00000 0.01620
O2 0.17400 -0.01450 0.17690 1.00000 0.01570
O3 0.17880 0.32660 0.16900 1.00000 0.01600
O4 0.33880 0.17530 0.83480 1.00000 0.01810
O5 0.50000 0.00000 0.20100 1.00000 0.01500
O6 0.04300 0.11910 0.24100 1.00000 0.02100
O7 0.05050 0.45770 0.23600 1.00000 0.01540
O8 0.12350 0.28260 0.75300 1.00000 0.02100
O9 0.21600 0.04300 0.75170 1.00000 0.01370
O10 0.20940 0.38380 0.72480 1.00000 0.01400
O11 0.27750 0.20350 0.27340 1.00000 0.01580
O12 0.38540 0.12230 0.26340 1.00000 0.01480
O13 0.38680 0.45870 0.26230 1.00000 0.01550
O14 0.46110 0.27560 0.74650 1.00000 0.02190
O15 0.02460 0.06270 0.76970 1.00000 0.01680
O16 0.09880 0.14300 0.77930 1.00000 0.01750
O17 0.03340 0.39640 0.77070 1.00000 0.01570
O18 0.10470 0.47890 0.76390 1.00000 0.01530
O19 0.13840 0.22620 0.22290 1.00000 0.01700
O20 0.07080 0.31190 0.22030 1.00000 0.01300
O21 0.18310 0.09540 0.23150 1.00000 0.01670
O22 0.27200 0.02920 0.23110 1.00000 0.01420
O23 0.18610 0.43590 0.20580 1.00000 0.01290
O24 0.27830 0.37780 0.17140 1.00000 0.01850
O25 0.28740 0.27250 0.82900 1.00000 0.01550
O26 0.23110 0.18030 0.79810 1.00000 0.01620
O27 0.35580 0.06730 0.79310 1.00000 0.01240
O28 0.44040 0.13690 0.78940 1.00000 0.01370
O29 0.38000 0.38850 0.82420 1.00000 0.01600
O30 0.43450 0.48180 0.78330 1.00000 0.01620
O31 0.48370 0.22680 0.22580 1.00000 0.01240
O32 0.39220 0.28480 0.17530 1.00000 0.01850

loop_
_cod_related_entry_id
_cod_related_entry_database
_cod_related_entry_code
1 AMCSD 0009941

_cod_duplicate_entry 2100541
